data_7207433
loop_
_publ_author_name
'Panini, Piyush'
'Chopra, Deepak'

_publ_section_title
;
 Role of intermolecular interactions involving organic fluorine in
 trifluoromethylated benzanilides
;
_journal_issue 6
_journal_name_full CrystEngComm
_journal_page_first 1972
_journal_paper_doi 10.1039/c2ce06254b
_journal_volume 14
_journal_year 2012
_chemical_formula_moiety 'C15 H9 F6 N O'
_chemical_formula_sum 'C15 H9 F6 N O'
_chemical_formula_weight 333.23
_chemical_name_systematic
;
?
;
_space_group_IT_number 14
_symmetry_cell_setting monoclinic
_symmetry_Int_Tables_number 14
_symmetry_space_group_name_Hall '-P 2yn'
_symmetry_space_group_name_H-M 'P 1 21/n 1'
_atom_sites_solution_hydrogens geom
_atom_sites_solution_primary direct
_atom_sites_solution_secondary difmap
_audit_creation_method SHELXL-97
_cell_angle_alpha 90
_cell_angle_beta 97.367(5)
_cell_angle_gamma 90
_cell_formula_units_Z 4
_cell_length_a 5.2019(3)
_cell_length_b 14.3865(7)
_cell_length_c 18.1844(9)
_cell_measurement_reflns_used 597
_cell_measurement_temperature 120(2)
_cell_measurement_theta_max 25.45
_cell_measurement_theta_min 1.65
_cell_volume 1349.63(12)
_computing_structure_refinement 'SHELXL-97 (Sheldrick, 1997)'
_computing_structure_solution 'SHELXS-97 (Sheldrick, 1990)'
_diffrn_ambient_temperature 120(2)
_diffrn_measured_fraction_theta_full 0.999
_diffrn_measured_fraction_theta_max 0.999
_diffrn_radiation_monochromator graphite
_diffrn_radiation_source 'fine-focus sealed tube'
_diffrn_radiation_type MoK\a
_diffrn_radiation_wavelength 0.71073
_diffrn_reflns_av_R_equivalents 0.0609
_diffrn_reflns_av_sigmaI/netI 0.0502
_diffrn_reflns_limit_h_max 6
_diffrn_reflns_limit_h_min -6
_diffrn_reflns_limit_k_max 16
_diffrn_reflns_limit_k_min -17
_diffrn_reflns_limit_l_max 21
_diffrn_reflns_limit_l_min -21
_diffrn_reflns_number 12483
_diffrn_reflns_theta_full 24.99
_diffrn_reflns_theta_max 24.99
_diffrn_reflns_theta_min 2.67
_exptl_absorpt_coefficient_mu 0.160
_exptl_absorpt_correction_T_max 0.9874
_exptl_absorpt_correction_T_min 0.9235
_exptl_absorpt_correction_type empirical
_exptl_absorpt_process_details SADABS
_exptl_crystal_colour colorless
_exptl_crystal_density_diffrn 1.640
_exptl_crystal_density_method 'not measured'
_exptl_crystal_description plates
_exptl_crystal_F_000 672
_exptl_crystal_size_max 0.16
_exptl_crystal_size_mid 0.15
_exptl_crystal_size_min 0.08
_refine_diff_density_max 0.602
_refine_diff_density_min -0.295
_refine_diff_density_rms 0.059
_refine_ls_extinction_method none
_refine_ls_goodness_of_fit_ref 1.083
_refine_ls_hydrogen_treatment mixed
_refine_ls_matrix_type full
_refine_ls_number_parameters 272
_refine_ls_number_reflns 2372
_refine_ls_number_restraints 0
_refine_ls_restrained_S_all 1.083
_refine_ls_R_factor_all 0.0851
_refine_ls_R_factor_gt 0.0568
_refine_ls_shift/su_max 0.000
_refine_ls_shift/su_mean 0.000
_refine_ls_structure_factor_coef Fsqd
_refine_ls_weighting_details 'calc w=1/[\s^2^(Fo^2^)+(0.0577P)^2^+0.8840P] where P=(Fo^2^+2Fc^2^)/3'
_refine_ls_weighting_scheme calc
_refine_ls_wR_factor_gt 0.1331
_refine_ls_wR_factor_ref 0.1504
_reflns_number_gt 1707
_reflns_number_total 2372
_reflns_threshold_expression >2sigma(I)
_cod_data_source_file c2ce06254b.txt
_cod_data_source_block T-3-3
_cod_depositor_comments
;
The following automatic conversions were performed:

'_symmetry_cell_setting' value 'Monoclinic' changed to 'monoclinic'
according to /home/saulius/struct/CIF-dictionaries/cif_core.dic
dictionary named 'cif_core.dic' version 2.4.1 from
2010-06-29.

'_exptl_absorpt_correction_type' value 'Empirical'
changed to 'empirical' according to
/home/saulius/struct/CIF-dictionaries/cif_core.dic dictionary named
'cif_core.dic' version 2.4.1 from 2010-06-29.

Automatic conversion script
Id: cif_fix_values 1715 2011-07-08 13:25:40Z adriana 
;
_cod_original_sg_symbol_H-M 'P 21/n'
_cod_database_code 7207433

loop_
_symmetry_equiv_pos_as_xyz
'x, y, z'
'-x+1/2, y+1/2, -z+1/2'
'-x, -y, -z'
'x-1/2, -y-1/2, z-1/2'

loop_
_atom_site_label
_atom_site_type_symbol
_atom_site_fract_x
_atom_site_fract_y
_atom_site_fract_z
_atom_site_U_iso_or_equiv
_atom_site_adp_type
_atom_site_occupancy
_atom_site_symmetry_multiplicity
_atom_site_calc_flag
_atom_site_refinement_flags
_atom_site_disorder_assembly
_atom_site_disorder_group
C1 C 0.2323(5) 0.00082(18) 0.13188(15) 0.0276(7) Uani 1 1 d . . .
C2 C 0.0962(6) 0.02076(19) 0.19076(15) 0.0278(7) Uani 1 1 d . . .
C3 C 0.1666(5) 0.09464(19) 0.23708(15) 0.0262(6) Uani 1 1 d . . .
C4 C 0.3731(5) 0.15071(19) 0.22425(14) 0.0254(6) Uani 1 1 d . A .
C5 C 0.5100(6) 0.1322(2) 0.16576(15) 0.0294(7) Uani 1 1 d . . .
C6 C 0.4414(6) 0.0563(2) 0.12008(15) 0.0292(7) Uani 1 1 d . . .
C7 C 0.2798(5) -0.20949(19) 0.01023(14) 0.0267(7) Uani 1 1 d . . .
C8 C 0.0589(6) -0.2221(2) -0.04098(16) 0.0307(7) Uani 1 1 d . . .
C9 C 0.0348(6) -0.3016(2) -0.08391(15) 0.0284(7) Uani 1 1 d . . .
C10 C 0.2296(5) -0.36818(19) -0.07621(14) 0.0258(6) Uani 1 1 d . . .
C11 C 0.4475(6) -0.3546(2) -0.02507(16) 0.0313(7) Uani 1 1 d . . .
C12 C 0.4728(6) -0.2753(2) 0.01753(15) 0.0313(7) Uani 1 1 d . . .
C13 C 0.1354(6) -0.0792(2) 0.08227(15) 0.0303(7) Uani 1 1 d . . .
C14 C 0.1974(6) -0.4551(2) -0.12067(17) 0.0383(8) Uani 1 1 d . . .
C15 C 0.4491(6) 0.2307(2) 0.27477(16) 0.0358(7) Uani 1 1 d . . .
N1 N 0.3230(5) -0.12742(17) 0.05466(13) 0.0306(6) Uani 1 1 d . . .
O1 O -0.0983(3) -0.09767(13) 0.06890(10) 0.0292(5) Uani 1 1 d . . .
F1 F 0.0989(4) -0.43975(14) -0.19106(10) 0.0636(7) Uani 1 1 d . . .
F2 F 0.4170(4) -0.50029(15) -0.12381(13) 0.0685(7) Uani 1 1 d . . .
F3 F 0.0414(5) -0.51582(14) -0.09347(12) 0.0697(7) Uani 1 1 d . . .
F4A F 0.425(2) 0.2122(4) 0.3466(2) 0.061(3) Uani 0.473(14) 1 d P A 1
F5A F 0.320(2) 0.3044(5) 0.2601(5) 0.088(5) Uani 0.473(14) 1 d P A 1
F6A F 0.6981(14) 0.2546(8) 0.2806(7) 0.095(6) Uani 0.473(14) 1 d P A 1
F4B F 0.515(2) 0.3041(4) 0.2369(3) 0.075(3) Uani 0.527(14) 1 d P A 2
F5B F 0.641(2) 0.2110(4) 0.3210(5) 0.099(5) Uani 0.527(14) 1 d P A 2
F6B F 0.2596(13) 0.2625(6) 0.3070(6) 0.094(5) Uani 0.527(14) 1 d P A 2
H1 H 0.466(8) -0.098(3) 0.077(2) 0.075(13) Uiso 1 1 d . . .
H2 H -0.040(6) -0.021(2) 0.1981(16) 0.038(9) Uiso 1 1 d . . .
H3 H 0.074(5) 0.1071(19) 0.2798(16) 0.033(8) Uiso 1 1 d . . .
H5 H 0.643(5) 0.1692(19) 0.1563(14) 0.021(7) Uiso 1 1 d . . .
H6 H 0.536(5) 0.0435(19) 0.0794(16) 0.031(8) Uiso 1 1 d . . .
H8 H -0.065(6) -0.179(2) -0.0470(15) 0.033(8) Uiso 1 1 d . . .
H9 H -0.112(5) -0.3112(19) -0.1203(15) 0.028(7) Uiso 1 1 d . . .
H11 H 0.591(6) -0.401(2) -0.0198(15) 0.034(8) Uiso 1 1 d . . .
H12 H 0.629(6) -0.266(2) 0.0559(16) 0.035(8) Uiso 1 1 d . . .

loop_
_atom_site_aniso_label
_atom_site_aniso_U_11
_atom_site_aniso_U_22
_atom_site_aniso_U_33
_atom_site_aniso_U_23
_atom_site_aniso_U_13
_atom_site_aniso_U_12
C1 0.0355(17) 0.0216(15) 0.0245(14) 0.0013(12) -0.0005(12) 0.0015(13)
C2 0.0294(16) 0.0229(15) 0.0303(15) 0.0033(12) 0.0012(13) -0.0017(13)
C3 0.0298(16) 0.0248(15) 0.0245(14) 0.0018(12) 0.0050(12) 0.0041(12)
C4 0.0302(16) 0.0213(15) 0.0244(14) -0.0010(11) 0.0026(12) 0.0025(12)
C5 0.0263(16) 0.0315(17) 0.0309(15) 0.0041(13) 0.0056(13) -0.0019(14)
C6 0.0356(17) 0.0303(16) 0.0223(14) -0.0010(12) 0.0056(13) 0.0095(14)
C7 0.0358(17) 0.0259(15) 0.0185(13) -0.0018(11) 0.0036(12) -0.0064(13)
C8 0.0331(17) 0.0277(17) 0.0322(16) 0.0015(13) 0.0080(13) 0.0082(14)
C9 0.0258(16) 0.0329(17) 0.0254(14) -0.0018(12) -0.0007(12) -0.0029(13)
C10 0.0293(15) 0.0259(16) 0.0227(13) -0.0035(12) 0.0051(11) -0.0015(12)
C11 0.0290(16) 0.0305(17) 0.0337(15) -0.0016(13) 0.0007(13) 0.0026(14)
C12 0.0322(17) 0.0311(17) 0.0290(15) 0.0012(13) -0.0027(13) 0.0000(14)
C13 0.0306(17) 0.0305(17) 0.0303(15) 0.0100(13) 0.0058(13) 0.0043(13)
C14 0.0418(19) 0.0351(19) 0.0384(18) -0.0089(15) 0.0067(14) -0.0003(15)
C15 0.0408(19) 0.0318(19) 0.0343(17) -0.0045(14) 0.0037(15) -0.0025(15)
N1 0.0256(14) 0.0341(15) 0.0317(13) 0.0012(11) 0.0026(11) -0.0004(12)
O1 0.0153(10) 0.0335(12) 0.0390(11) -0.0072(9) 0.0043(8) -0.0014(8)
F1 0.0952(17) 0.0495(13) 0.0405(11) -0.0176(9) -0.0125(11) -0.0010(12)
F2 0.0603(14) 0.0631(15) 0.0809(16) -0.0367(12) 0.0050(12) 0.0209(11)
F3 0.0949(18) 0.0402(12) 0.0800(16) -0.0233(11) 0.0344(14) -0.0301(12)
F4A 0.113(8) 0.044(3) 0.026(2) -0.013(2) 0.008(3) -0.015(4)
F5A 0.130(11) 0.038(4) 0.076(6) -0.024(4) -0.062(6) 0.043(5)
F6A 0.049(5) 0.101(9) 0.143(10) -0.092(8) 0.044(6) -0.049(6)
F4B 0.134(8) 0.031(3) 0.061(3) -0.010(2) 0.018(4) -0.037(4)
F5B 0.112(10) 0.058(4) 0.101(7) -0.031(4) -0.085(7) 0.021(4)
F6B 0.074(5) 0.089(7) 0.130(9) -0.081(7) 0.060(6) -0.030(5)

loop_
_atom_type_symbol
_atom_type_description
_atom_type_scat_dispersion_real
_atom_type_scat_dispersion_imag
_atom_type_scat_source
C C 0.0033 0.0016 'International Tables Vol C Tables 4.2.6.8 and 6.1.1.4'
H H 0.0000 0.0000 'International Tables Vol C Tables 4.2.6.8 and 6.1.1.4'
N N 0.0061 0.0033 'International Tables Vol C Tables 4.2.6.8 and 6.1.1.4'
O O 0.0106 0.0060 'International Tables Vol C Tables 4.2.6.8 and 6.1.1.4'
F F 0.0171 0.0103 'International Tables Vol C Tables 4.2.6.8 and 6.1.1.4'

loop_
_geom_angle_atom_site_label_1
_geom_angle_atom_site_label_2
_geom_angle_atom_site_label_3
_geom_angle
C2 C1 C6 119.2(3)
C2 C1 C13 117.0(3)
C6 C1 C13 123.7(2)
C3 C2 C1 120.7(3)
C3 C2 H2 123.2(18)
C1 C2 H2 116.1(18)
C2 C3 C4 119.8(3)
C2 C3 H3 120.5(16)
C4 C3 H3 119.6(16)
C5 C4 C3 120.3(3)
C5 C4 C15 120.0(3)
C3 C4 C15 119.6(2)
C4 C5 C6 119.6(3)
C4 C5 H5 120.9(17)
C6 C5 H5 119.5(16)
C1 C6 C5 120.3(3)
C1 C6 H6 120.0(17)
C5 C6 H6 119.6(17)
C12 C7 C8 120.3(3)
C12 C7 N1 117.0(2)
C8 C7 N1 122.7(3)
C9 C8 C7 119.5(3)
C9 C8 H8 119.6(19)
C7 C8 H8 120.9(19)
C8 C9 C10 120.1(3)
C8 C9 H9 121.1(17)
C10 C9 H9 118.7(17)
C11 C10 C9 119.7(3)
C11 C10 C14 120.6(3)
C9 C10 C14 119.7(3)
C12 C11 C10 120.4(3)
C12 C11 H11 119.1(16)
C10 C11 H11 120.5(16)
C7 C12 C11 120.1(3)
C7 C12 H12 119.1(16)
C11 C12 H12 120.8(16)
O1 C13 N1 123.8(3)
O1 C13 C1 121.7(3)
N1 C13 C1 114.4(3)
F2 C14 F3 105.4(3)
F2 C14 F1 105.5(2)
F3 C14 F1 106.7(3)
F2 C14 C10 113.5(3)
F3 C14 C10 112.4(2)
F1 C14 C10 112.6(3)
F5B C15 F5A 133.4(4)
F5B C15 F6B 111.4(6)
F5B C15 F4B 106.9(5)
F6B C15 F4B 102.4(5)
F5A C15 F6A 106.5(6)
F6B C15 F6A 131.5(4)
F5A C15 F4A 104.9(5)
F4B C15 F4A 135.8(4)
F6A C15 F4A 100.4(5)
F5B C15 C4 111.3(3)
F5A C15 C4 115.1(3)
F6B C15 C4 113.2(3)
F4B C15 C4 111.0(3)
F6A C15 C4 115.2(4)
F4A C15 C4 113.1(3)
C13 N1 C7 124.5(3)
C13 N1 H1 101(3)
C7 N1 H1 134(3)

loop_
_geom_bond_atom_site_label_1
_geom_bond_atom_site_label_2
_geom_bond_distance
C1 C2 1.387(4)
C1 C6 1.388(4)
C1 C13 1.509(4)
C2 C3 1.376(4)
C2 H2 0.95(3)
C3 C4 1.387(4)
C3 H3 0.98(3)
C4 C5 1.380(4)
C4 C15 1.494(4)
C5 C6 1.391(4)
C5 H5 0.91(3)
C6 H6 0.96(3)
C7 C12 1.374(4)
C7 C8 1.395(4)
C7 N1 1.432(3)
C8 C9 1.382(4)
C8 H8 0.89(3)
C9 C10 1.388(4)
C9 H9 0.96(3)
C10 C11 1.385(4)
C10 C14 1.487(4)
C11 C12 1.376(4)
C11 H11 1.00(3)
C12 H12 1.01(3)
C13 O1 1.237(3)
C13 N1 1.346(4)
C14 F2 1.322(4)
C14 F3 1.330(4)
C14 F1 1.335(4)
C15 F5B 1.254(6)
C15 F5A 1.264(6)
C15 F6B 1.293(5)
C15 F4B 1.330(5)
C15 F6A 1.331(6)
C15 F4A 1.355(5)
N1 H1 0.90(4)

loop_
_geom_torsion_atom_site_label_1
_geom_torsion_atom_site_label_2
_geom_torsion_atom_site_label_3
_geom_torsion_atom_site_label_4
_geom_torsion
C6 C1 C2 C3 0.0(4)
C13 C1 C2 C3 -177.7(2)
C1 C2 C3 C4 1.0(4)
C2 C3 C4 C5 -0.7(4)
C2 C3 C4 C15 -179.9(3)
C3 C4 C5 C6 -0.7(4)
C15 C4 C5 C6 178.5(3)
C2 C1 C6 C5 -1.4(4)
C13 C1 C6 C5 176.2(3)
C4 C5 C6 C1 1.7(4)
C12 C7 C8 C9 0.5(4)
N1 C7 C8 C9 177.6(2)
C7 C8 C9 C10 -0.2(4)
C8 C9 C10 C11 0.3(4)
C8 C9 C10 C14 177.7(3)
C9 C10 C11 C12 -0.6(4)
C14 C10 C11 C12 -178.0(3)
C8 C7 C12 C11 -0.8(4)
N1 C7 C12 C11 -178.1(2)
C10 C11 C12 C7 0.9(4)
C2 C1 C13 O1 33.9(4)
C6 C1 C13 O1 -143.8(3)
C2 C1 C13 N1 -146.1(3)
C6 C1 C13 N1 36.3(4)
C11 C10 C14 F2 -19.8(4)
C9 C10 C14 F2 162.8(3)
C11 C10 C14 F3 99.7(3)
C9 C10 C14 F3 -77.7(3)
C11 C10 C14 F1 -139.7(3)
C9 C10 C14 F1 42.9(4)
C5 C4 C15 F5B -78.9(8)
C3 C4 C15 F5B 100.2(8)
C5 C4 C15 F5A 97.2(9)
C3 C4 C15 F5A -83.6(9)
C5 C4 C15 F6B 154.7(7)
C3 C4 C15 F6B -26.2(8)
C5 C4 C15 F4B 40.1(7)
C3 C4 C15 F4B -140.7(6)
C5 C4 C15 F6A -27.4(9)
C3 C4 C15 F6A 151.8(8)
C5 C4 C15 F4A -142.2(6)
C3 C4 C15 F4A 37.0(7)
O1 C13 N1 C7 -4.1(4)
C1 C13 N1 C7 175.9(2)
C12 C7 N1 C13 -147.3(3)
C8 C7 N1 C13 35.5(4)
